data_7245253
loop_
_publ_author_name
'Wei, Wenwen'
'Zhang, Xue'
'Lu, Liping'
'Feng, Sisi'

_publ_section_title
;
 Novel 2D Isomorphic Lanthanide Complexes Based on A Bifunctional
 5-(pyridin-3-yloxy)isophthalic Acid: Synthesis, Structure, Fluorescence
 and Magnetic Properties
;
_journal_name_full CrystEngComm
_journal_paper_doi 10.1039/D2CE00626J
_journal_year 2022
_chemical_formula_moiety 'C39 H27 Gd2 N3 O18, 1[H2O]'
_chemical_formula_sum 'C39 H29 Gd2 N3 O19'
_chemical_formula_weight 1158.15
_space_group_crystal_system monoclinic
_space_group_IT_number 14
_space_group_name_Hall '-P 2yn'
_space_group_name_H-M_alt 'P 1 21/n 1'
_atom_sites_solution_hydrogens mixed
_audit_creation_date 2022-04-30
_audit_creation_method
;
Olex2 1.5
(compiled 2021.12.09 svn.r5202d8cf for OlexSys, GUI svn.r6439)
;
_audit_update_record
;
2022-05-07 deposited with the CCDC.	2022-07-22 downloaded from the CCDC.
;
_cell_angle_alpha 90
_cell_angle_beta 97.696(2)
_cell_angle_gamma 90
_cell_formula_units_Z 4
_cell_length_a 15.9720(10)
_cell_length_b 13.5069(8)
_cell_length_c 19.9380(12)
_cell_measurement_reflns_used 8572
_cell_measurement_temperature 296.15
_cell_measurement_theta_max 2.31
_cell_measurement_theta_min 27.61
_cell_volume 4262.5(4)
_computing_cell_refinement 'Bruker SAINT'
_computing_data_collection 'Bruker APEX2'
_computing_data_reduction 'Bruker SAINT'
_computing_molecular_graphics 'Olex2 1.5 (Dolomanov et al., 2009)'
_computing_publication_material 'Olex2 1.5 (Dolomanov et al., 2009)'
_computing_structure_refinement 'SHELXL 2018/3 (Sheldrick, 2015)'
_diffrn_ambient_temperature 296.15
_diffrn_measured_fraction_theta_full 0.998
_diffrn_measured_fraction_theta_max 0.991
_diffrn_measurement_device_type 'Bruker APEX-II CCD'
_diffrn_measurement_method '\f and \w scans'
_diffrn_radiation_type MoK\a
_diffrn_radiation_wavelength 0.71073
_diffrn_reflns_av_R_equivalents 0.0782
_diffrn_reflns_av_unetI/netI 0.0815
_diffrn_reflns_Laue_measured_fraction_full 0.998
_diffrn_reflns_Laue_measured_fraction_max 0.991
_diffrn_reflns_limit_h_max 20
_diffrn_reflns_limit_h_min -20
_diffrn_reflns_limit_k_max 17
_diffrn_reflns_limit_k_min -17
_diffrn_reflns_limit_l_max 18
_diffrn_reflns_limit_l_min -25
_diffrn_reflns_number 51574
_diffrn_reflns_point_group_measured_fraction_full 0.998
_diffrn_reflns_point_group_measured_fraction_max 0.991
_diffrn_reflns_theta_full 25.242
_diffrn_reflns_theta_max 27.261
_diffrn_reflns_theta_min 2.554
_diffrn_source_current 40.0
_diffrn_source_power 1.4
_diffrn_source_voltage 35.0
_exptl_absorpt_coefficient_mu 3.166
_exptl_absorpt_correction_T_max 0.7457
_exptl_absorpt_correction_T_min 0.6489
_exptl_absorpt_correction_type multi-scan
_exptl_absorpt_process_details
;
SADABS-2014/5 (Bruker,2014/5) was used for absorption correction.
wR2(int) was 0.0833 before and 0.0607 after correction.
The Ratio of minimum to maximum transmission is 0.8702.
The \l/2 correction factor is 0.00150.
;
_exptl_crystal_colour 'clear light colourless'
_exptl_crystal_colour_lustre clear
_exptl_crystal_colour_modifier light
_exptl_crystal_colour_primary colourless
_exptl_crystal_density_diffrn 1.805
_exptl_crystal_density_method 'not measured'
_exptl_crystal_description block
_exptl_crystal_F_000 2256
_exptl_crystal_preparation 'Magnetic properties'
_exptl_crystal_size_max 0.15
_exptl_crystal_size_mid 0.13
_exptl_crystal_size_min 0.12
_refine_diff_density_max 0.692
_refine_diff_density_min -0.654
_refine_diff_density_rms 0.165
_refine_ls_extinction_method none
_refine_ls_goodness_of_fit_ref 1.018
_refine_ls_hydrogen_treatment constr
_refine_ls_matrix_type full
_refine_ls_number_parameters 559
_refine_ls_number_reflns 9476
_refine_ls_number_restraints 0
_refine_ls_restrained_S_all 1.018
_refine_ls_R_factor_all 0.0843
_refine_ls_R_factor_gt 0.0442
_refine_ls_shift/su_max 0.002
_refine_ls_shift/su_mean 0.000
_refine_ls_structure_factor_coef Fsqd
_refine_ls_weighting_details 'w=1/[\s^2^(Fo^2^)+(0.0235P)^2^+8.4497P] where P=(Fo^2^+2Fc^2^)/3'
_refine_ls_weighting_scheme calc
_refine_ls_wR_factor_gt 0.0668
_refine_ls_wR_factor_ref 0.0755
_reflns_Friedel_coverage 0.000
_reflns_number_gt 6609
_reflns_number_total 9476
_reflns_threshold_expression 'I > 2\s(I)'
_cod_data_source_file d2ce00626j2.cif
_cod_data_source_block zx2_sq
_cod_database_code 7245253
_shelx_shelxl_version_number 2018/3
_shelx_space_group_comment
;
The symmetry employed for this shelxl refinement is uniquely defined
by the following loop, which should always be used as a source of
symmetry information in preference to the above space-group names.
They are only intended as comments.
;
_shelx_estimated_absorpt_t_max 0.702
_shelx_estimated_absorpt_t_min 0.648
_olex2_refinement_description
;
1. Fixed Uiso
 At 1.2 times of:
  All C(H) groups
 At 1.5 times of:
  All O(H,H) groups
2.a Riding coordinates:
 O16(H16A,H16B), O17(H17A,H17B), O18(H18A,H18B)
2.b Aromatic/amide H refined with riding coordinates:
 C2(H2), C4(H4), C6(H6), C10(H10), C12(H12), C13(H13), C14(H14), C16(H16),
 C18(H18), C20(H20), C24(H24), C26(H26), C27(H27), C28(H28), C30(H30), C32(H32),
  C34(H34), C38(H38), C40(H40), C41(H41), C42(H42)
;
_platon_squeeze_special_details
;
A solvent mask was calculated and 166 electrons were 
found in a volume of 506\%A^3^ in 1 void per unit cell. 
This is consistent with the presence of 
1[H2O] per Asymmetric Unit 
which account for 168 electrons 
per unit cell.
;
_platon_squeeze_void_probe_radius 1.20
_olex2_submission_special_instructions 'No special instructions were received'

loop_
_space_group_symop_operation_xyz
'x, y, z'
'-x+1/2, y+1/2, -z+1/2'
'-x, -y, -z'
'x-1/2, -y-1/2, z-1/2'

loop_
_atom_site_label
_atom_site_type_symbol
_atom_site_fract_x
_atom_site_fract_y
_atom_site_fract_z
_atom_site_U_iso_or_equiv
_atom_site_adp_type
_atom_site_occupancy
_atom_site_site_symmetry_order
_atom_site_calc_flag
_atom_site_refinement_flags_posn
_atom_site_refinement_flags_adp
_atom_site_refinement_flags_occupancy
_atom_site_disorder_assembly
_atom_site_disorder_group
Gd1 Gd 0.65731(2) 0.60950(2) 0.15342(2) 0.01732(7) Uani 1 1 d . . . . .
Gd2 Gd 0.92541(2) 0.33058(2) 0.24627(2) 0.01892(7) Uani 1 1 d . . . . .
O1 O 0.7919(2) 0.6062(3) 0.20868(18) 0.0290(9) Uani 1 1 d . . . . .
O2 O 0.8945(2) 0.4982(3) 0.2341(2) 0.0419(11) Uani 1 1 d . . . . .
O3 O 0.8373(2) 0.9395(3) 0.31226(19) 0.0311(9) Uani 1 1 d . . . . .
O4 O 0.9621(2) 1.0073(3) 0.3145(2) 0.0364(10) Uani 1 1 d . . . . .
O5 O 1.1517(2) 0.7157(3) 0.2743(2) 0.0480(12) Uani 1 1 d . . . . .
O6 O 0.6455(2) 0.6589(2) 0.26575(17) 0.0264(9) Uani 1 1 d . . . . .
O7 O 0.5680(2) 0.7047(3) 0.34265(18) 0.0311(9) Uani 1 1 d . . . . .
O8 O 0.8185(2) 0.3411(3) 0.31463(18) 0.0358(10) Uani 1 1 d . . . . .
O9 O 0.7936(2) 0.2525(3) 0.40227(19) 0.0372(10) Uani 1 1 d . . . . .
O10 O 0.6245(2) 0.4750(3) 0.53612(18) 0.0368(10) Uani 1 1 d . . . . .
O11 O 0.5340(2) 0.7075(2) 0.14309(18) 0.0257(9) Uani 1 1 d . . . . .
O12 O 0.4477(2) 0.7351(3) 0.21866(18) 0.0326(9) Uani 1 1 d . . . . .
O13 O 0.3978(2) 0.4596(3) -0.04353(18) 0.0350(10) Uani 1 1 d . . . . .
O14 O 0.2612(2) 0.4760(3) -0.07373(17) 0.0309(9) Uani 1 1 d . . . . .
O15 O 0.1688(2) 0.7474(3) 0.0743(2) 0.0380(10) Uani 1 1 d . . . . .
O16 O 0.8016(2) 0.3441(3) 0.15982(18) 0.0349(10) Uani 1 1 d . . . . .
H16A H 0.799465 0.385446 0.129539 0.052 Uiso 1 1 d R U . . .
H16B H 0.761545 0.355906 0.180329 0.052 Uiso 1 1 d R U . . .
O17 O 1.0143(2) 0.3946(3) 0.1744(2) 0.0412(11) Uani 1 1 d . . . . .
H17A H 1.053854 0.364024 0.161918 0.062 Uiso 1 1 d R U . . .
H17B H 1.008654 0.446264 0.152588 0.062 Uiso 1 1 d R U . . .
O18 O 1.0159(3) 0.4186(3) 0.3371(2) 0.0511(12) Uani 1 1 d . . . . .
H18A H 1.015036 0.379719 0.368591 0.077 Uiso 1 1 d R U . . .
H18B H 1.065386 0.433279 0.335301 0.077 Uiso 1 1 d R U . . .
C1 C 1.0652(3) 0.7318(4) 0.2729(3) 0.0366(15) Uani 1 1 d . . . . .
C2 C 1.0123(3) 0.6535(4) 0.2566(3) 0.0275(13) Uani 1 1 d . . . . .
H2 H 1.034348 0.591256 0.249321 0.033 Uiso 1 1 calc R U . . .
C3 C 0.9258(3) 0.6670(4) 0.2511(3) 0.0235(12) Uani 1 1 d . . . . .
C4 C 0.8940(3) 0.7588(4) 0.2652(3) 0.0237(12) Uani 1 1 d . . . . .
H4 H 0.835934 0.768015 0.261929 0.028 Uiso 1 1 calc R U . . .
C5 C 0.9479(3) 0.8372(4) 0.2841(3) 0.0270(13) Uani 1 1 d . . . . .
C6 C 1.0347(3) 0.8244(4) 0.2866(3) 0.0364(15) Uani 1 1 d . . . . .
H6 H 1.071554 0.877140 0.297179 0.044 Uiso 1 1 calc R U . . .
C7 C 0.8666(3) 0.5841(4) 0.2298(3) 0.0222(12) Uani 1 1 d . . . . .
C8 C 0.9147(4) 0.9333(4) 0.3047(3) 0.0284(13) Uani 1 1 d . . . . .
C9 C 1.2054(3) 0.7557(4) 0.3267(3) 0.0276(13) Uani 1 1 d . . . . .
C10 C 1.2843(3) 0.7788(4) 0.3138(3) 0.0358(15) Uani 1 1 d . . . . .
H10 H 1.297853 0.766911 0.270594 0.043 Uiso 1 1 calc R U . . .
N1 N 1.3434(3) 0.8174(4) 0.3596(3) 0.0463(14) Uani 1 1 d . . . . .
C12 C 1.3230(4) 0.8350(5) 0.4204(3) 0.0503(18) Uani 1 1 d . . . . .
H12 H 1.362579 0.865325 0.452345 0.060 Uiso 1 1 calc R U . . .
C13 C 1.2448(5) 0.8100(5) 0.4388(3) 0.0483(18) Uani 1 1 d . . . . .
H13 H 1.233144 0.821067 0.482660 0.058 Uiso 1 1 calc R U . . .
C14 C 1.1851(4) 0.7686(5) 0.3909(3) 0.0435(17) Uani 1 1 d . . . . .
H14 H 1.132450 0.749914 0.401673 0.052 Uiso 1 1 calc R U . . .
C15 C 0.6570(3) 0.4811(4) 0.4739(3) 0.0254(13) Uani 1 1 d . . . . .
C16 C 0.6277(3) 0.5559(4) 0.4308(3) 0.0302(14) Uani 1 1 d . . . . .
H16 H 0.590645 0.602771 0.444176 0.036 Uiso 1 1 calc R U . . .
C17 C 0.6532(3) 0.5621(4) 0.3673(3) 0.0236(12) Uani 1 1 d . . . . .
C18 C 0.7077(3) 0.4911(4) 0.3484(3) 0.0236(12) Uani 1 1 d . . . . .
H18 H 0.726346 0.495368 0.306293 0.028 Uiso 1 1 calc R U . . .
C19 C 0.7352(3) 0.4138(3) 0.3914(3) 0.0213(12) Uani 1 1 d . . . . .
C20 C 0.7102(3) 0.4102(4) 0.4548(3) 0.0235(12) Uani 1 1 d . . . . .
H20 H 0.729406 0.359638 0.484564 0.028 Uiso 1 1 calc R U . . .
C21 C 0.6192(3) 0.6466(4) 0.3228(3) 0.0225(12) Uani 1 1 d . . . . .
C22 C 0.7866(3) 0.3304(4) 0.3686(3) 0.0248(12) Uani 1 1 d . . . . .
C23 C 0.6784(4) 0.4849(4) 0.5963(3) 0.0355(15) Uani 1 1 d . . . . .
C24 C 0.7602(4) 0.5168(4) 0.6011(3) 0.0471(17) Uani 1 1 d . . . . .
H24 H 0.782726 0.531106 0.561505 0.057 Uiso 1 1 calc R U . . .
N2 N 0.8090(4) 0.5284(4) 0.6606(3) 0.0585(17) Uani 1 1 d . . . . .
C26 C 0.7746(6) 0.5064(6) 0.7158(4) 0.068(2) Uani 1 1 d . . . . .
H26 H 0.807785 0.514142 0.757529 0.081 Uiso 1 1 calc R U . . .
C27 C 0.6943(6) 0.4735(6) 0.7153(4) 0.070(2) Uani 1 1 d . . . . .
H27 H 0.673578 0.458998 0.755641 0.083 Uiso 1 1 calc R U . . .
C28 C 0.6442(4) 0.4621(5) 0.6544(3) 0.0518(19) Uani 1 1 d . . . . .
H28 H 0.588865 0.439591 0.652208 0.062 Uiso 1 1 calc R U . . .
C29 C 0.2408(3) 0.6902(4) 0.0719(3) 0.0279(13) Uani 1 1 d . . . . .
C30 C 0.3103(3) 0.7144(4) 0.1172(3) 0.0280(13) Uani 1 1 d . . . . .
H30 H 0.305744 0.761631 0.150476 0.034 Uiso 1 1 calc R U . . .
C31 C 0.3868(3) 0.6687(4) 0.1134(2) 0.0235(12) Uani 1 1 d . . . . .
C32 C 0.3941(3) 0.5978(4) 0.0642(2) 0.0216(12) Uani 1 1 d . . . . .
H32 H 0.445812 0.567810 0.061152 0.026 Uiso 1 1 calc R U . . .
C33 C 0.3229(3) 0.5723(4) 0.0196(3) 0.0237(12) Uani 1 1 d . . . . .
C34 C 0.2465(3) 0.6194(4) 0.0231(3) 0.0280(13) Uani 1 1 d . . . . .
H34 H 0.199260 0.603234 -0.007371 0.034 Uiso 1 1 calc R U . . .
C35 C 0.4611(3) 0.7039(4) 0.1622(3) 0.0234(13) Uani 1 1 d . . . . .
C36 C 0.3280(3) 0.4971(4) -0.0352(3) 0.0248(13) Uani 1 1 d . . . . .
C37 C 0.0923(3) 0.7025(4) 0.0789(3) 0.0275(13) Uani 1 1 d . . . . .
C38 C 0.0826(4) 0.6048(4) 0.0940(3) 0.0353(14) Uani 1 1 d . . . . .
H38 H 0.130511 0.565180 0.101792 0.042 Uiso 1 1 calc R U . . .
N3 N 0.0074(3) 0.5637(4) 0.0981(2) 0.0400(13) Uani 1 1 d . . . . .
C40 C -0.0593(4) 0.6221(5) 0.0880(3) 0.0439(17) Uani 1 1 d . . . . .
H40 H -0.112311 0.594618 0.089715 0.053 Uiso 1 1 calc R U . . .
C41 C -0.0541(4) 0.7209(5) 0.0752(3) 0.0468(17) Uani 1 1 d . . . . .
H41 H -0.102720 0.759649 0.069944 0.056 Uiso 1 1 calc R U . . .
C42 C 0.0225(4) 0.7627(4) 0.0702(3) 0.0383(15) Uani 1 1 d . . . . .
H42 H 0.027249 0.829876 0.061145 0.046 Uiso 1 1 calc R U . . .

loop_
_atom_site_aniso_label
_atom_site_aniso_U_11
_atom_site_aniso_U_22
_atom_site_aniso_U_33
_atom_site_aniso_U_23
_atom_site_aniso_U_13
_atom_site_aniso_U_12
Gd1 0.01614(13) 0.01348(13) 0.02212(14) -0.00195(11) 0.00172(10) -0.00091(11)
Gd2 0.01861(14) 0.01462(14) 0.02315(15) -0.00092(12) 0.00141(10) -0.00034(11)
O1 0.019(2) 0.027(2) 0.040(2) -0.0071(18) -0.0024(17) -0.0033(17)
O2 0.032(2) 0.014(2) 0.078(3) -0.005(2) 0.003(2) 0.0045(18)
O3 0.023(2) 0.018(2) 0.053(3) -0.0057(19) 0.0053(18) 0.0024(17)
O4 0.024(2) 0.019(2) 0.066(3) -0.011(2) 0.006(2) -0.0032(18)
O5 0.016(2) 0.045(3) 0.081(3) -0.034(2) 0.002(2) 0.0023(19)
O6 0.037(2) 0.022(2) 0.020(2) 0.0036(17) 0.0050(17) 0.0070(17)
O7 0.034(2) 0.024(2) 0.038(2) 0.0090(18) 0.0132(19) 0.0101(18)
O8 0.033(2) 0.049(3) 0.026(2) 0.001(2) 0.0080(18) 0.015(2)
O9 0.051(3) 0.019(2) 0.043(3) 0.0025(19) 0.013(2) 0.0088(19)
O10 0.038(2) 0.051(3) 0.022(2) 0.0070(19) 0.0093(19) 0.009(2)
O11 0.016(2) 0.021(2) 0.040(2) 0.0016(17) -0.0001(17) -0.0011(16)
O12 0.032(2) 0.038(2) 0.027(2) -0.0119(19) -0.0003(18) -0.0077(19)
O13 0.023(2) 0.045(3) 0.037(2) -0.019(2) 0.0008(18) 0.0053(19)
O14 0.022(2) 0.041(2) 0.030(2) -0.0170(18) 0.0026(17) -0.0033(18)
O15 0.017(2) 0.030(2) 0.067(3) -0.010(2) 0.0054(19) 0.0030(18)
O16 0.035(2) 0.034(2) 0.034(2) 0.0039(19) -0.0031(18) 0.0075(19)
O17 0.040(2) 0.031(2) 0.059(3) 0.015(2) 0.027(2) 0.012(2)
O18 0.065(3) 0.035(3) 0.048(3) 0.004(2) -0.013(2) -0.014(2)
C1 0.013(3) 0.038(4) 0.057(4) -0.011(3) -0.001(3) 0.003(3)
C2 0.020(3) 0.019(3) 0.044(4) -0.009(3) 0.006(3) 0.001(2)
C3 0.024(3) 0.015(3) 0.031(3) -0.004(2) -0.002(2) 0.000(2)
C4 0.017(3) 0.018(3) 0.036(3) -0.001(2) 0.001(2) 0.002(2)
C5 0.024(3) 0.017(3) 0.039(3) -0.004(3) -0.002(3) -0.001(2)
C6 0.023(3) 0.021(3) 0.064(4) -0.014(3) 0.002(3) -0.004(3)
C7 0.019(3) 0.022(3) 0.027(3) -0.003(2) 0.007(2) 0.000(2)
C8 0.028(3) 0.020(3) 0.036(3) 0.001(3) 0.001(3) 0.006(3)
C9 0.020(3) 0.020(3) 0.041(4) -0.004(3) 0.003(3) -0.001(2)
C10 0.024(3) 0.048(4) 0.035(4) -0.004(3) 0.005(3) -0.005(3)
N1 0.034(3) 0.064(4) 0.040(3) -0.001(3) 0.002(3) -0.019(3)
C12 0.057(5) 0.054(5) 0.037(4) -0.005(4) -0.006(3) -0.010(4)
C13 0.072(5) 0.042(4) 0.034(4) 0.008(3) 0.016(4) 0.014(4)
C14 0.034(4) 0.042(4) 0.058(5) 0.011(4) 0.017(3) 0.003(3)
C15 0.031(3) 0.030(3) 0.018(3) 0.000(2) 0.012(2) 0.000(3)
C16 0.036(3) 0.025(3) 0.030(3) 0.003(3) 0.006(3) 0.010(3)
C17 0.032(3) 0.018(3) 0.021(3) 0.001(2) 0.003(2) 0.000(3)
C18 0.026(3) 0.028(3) 0.019(3) 0.002(2) 0.009(2) 0.003(3)
C19 0.024(3) 0.012(3) 0.028(3) -0.002(2) 0.006(2) 0.001(2)
C20 0.027(3) 0.025(3) 0.019(3) 0.003(2) 0.002(2) 0.005(2)
C21 0.025(3) 0.017(3) 0.025(3) -0.002(2) 0.002(2) -0.005(2)
C22 0.023(3) 0.025(3) 0.026(3) -0.002(3) -0.001(2) 0.002(3)
C23 0.053(4) 0.029(3) 0.024(3) 0.002(3) 0.002(3) 0.018(3)
C24 0.060(5) 0.036(4) 0.044(4) -0.007(3) 0.002(4) -0.006(3)
N2 0.076(4) 0.037(3) 0.057(4) -0.012(3) -0.014(4) -0.007(3)
C26 0.109(8) 0.056(5) 0.032(5) -0.011(4) -0.011(5) 0.018(5)
C27 0.103(7) 0.079(6) 0.026(4) 0.006(4) 0.008(5) 0.029(5)
C28 0.060(5) 0.057(5) 0.042(4) 0.007(4) 0.021(4) 0.021(4)
C29 0.017(3) 0.031(3) 0.036(3) 0.001(3) 0.004(2) 0.001(2)
C30 0.025(3) 0.030(3) 0.029(3) -0.007(3) 0.001(2) -0.001(3)
C31 0.020(3) 0.027(3) 0.023(3) -0.001(3) 0.001(2) -0.001(2)
C32 0.020(3) 0.021(3) 0.023(3) -0.004(2) 0.003(2) 0.000(2)
C33 0.019(3) 0.024(3) 0.027(3) -0.004(2) 0.001(2) -0.001(2)
C34 0.019(3) 0.033(3) 0.031(3) -0.007(3) -0.001(2) -0.006(3)
C35 0.032(3) 0.010(3) 0.027(3) 0.003(2) -0.002(3) 0.002(2)
C36 0.028(3) 0.026(3) 0.020(3) 0.000(2) 0.003(2) -0.003(3)
C37 0.020(3) 0.028(3) 0.033(3) -0.001(3) 0.002(2) 0.003(3)
C38 0.030(3) 0.039(4) 0.038(4) 0.008(3) 0.007(3) 0.009(3)
N3 0.030(3) 0.045(3) 0.046(3) 0.007(3) 0.010(2) -0.002(3)
C40 0.024(3) 0.068(5) 0.040(4) 0.013(4) 0.006(3) -0.007(3)
C41 0.025(4) 0.061(5) 0.055(4) 0.019(4) 0.009(3) 0.012(3)
C42 0.029(3) 0.033(4) 0.053(4) 0.008(3) 0.004(3) 0.008(3)

loop_
_atom_type_symbol
_atom_type_description
_atom_type_scat_dispersion_real
_atom_type_scat_dispersion_imag
_atom_type_scat_source
C C 0.0033 0.0016 'International Tables Vol C Tables 4.2.6.8 and 6.1.1.4'
Gd Gd -0.1653 3.9035 'International Tables Vol C Tables 4.2.6.8 and 6.1.1.4'
H H 0.0000 0.0000 'International Tables Vol C Tables 4.2.6.8 and 6.1.1.4'
N N 0.0061 0.0033 'International Tables Vol C Tables 4.2.6.8 and 6.1.1.4'
O O 0.0106 0.0060 'International Tables Vol C Tables 4.2.6.8 and 6.1.1.4'

loop_
_geom_angle_atom_site_label_1
_geom_angle_atom_site_label_2
_geom_angle_atom_site_label_3
_geom_angle
_geom_angle_site_symmetry_1
_geom_angle_site_symmetry_3
_geom_angle_publ_flag
O1 Gd1 Gd2 97.40(9) . 2_655 ?
O1 Gd1 O3 81.23(12) . 2_645 ?
O1 Gd1 O4 124.48(12) . 2_645 ?
O1 Gd1 O6 74.83(12) . . ?
O1 Gd1 O9 83.94(13) . 2_655 ?
O1 Gd1 O11 140.82(12) . . ?
O1 Gd1 O13 129.10(12) . 3_665 ?
O1 Gd1 O14 76.00(12) . 3_665 ?
O1 Gd1 C8 103.66(14) . 2_645 ?
O1 Gd1 C36 102.51(14) . 3_665 ?
O3 Gd1 Gd2 125.90(9) 2_645 2_655 ?
O3 Gd1 O4 52.99(11) 2_645 2_645 ?
O3 Gd1 O9 153.95(13) 2_645 2_655 ?
O3 Gd1 O13 83.36(13) 2_645 3_665 ?
O3 Gd1 O14 74.55(13) 2_645 3_665 ?
O3 Gd1 C8 26.62(13) 2_645 2_645 ?
O3 Gd1 C36 75.13(14) 2_645 3_665 ?
O4 Gd1 Gd2 88.25(9) 2_645 2_655 ?
O4 Gd1 C8 26.38(13) 2_645 2_645 ?
O4 Gd1 C36 94.83(14) 2_645 3_665 ?
O6 Gd1 Gd2 39.46(8) . 2_655 ?
O6 Gd1 O3 90.26(12) . 2_645 ?
O6 Gd1 O4 75.77(13) . 2_645 ?
O6 Gd1 O9 106.36(12) . 2_655 ?
O6 Gd1 O13 153.36(12) . 3_665 ?
O6 Gd1 O14 148.80(11) . 3_665 ?
O6 Gd1 C8 82.55(14) . 2_645 ?
O6 Gd1 C36 165.39(13) . 3_665 ?
O9 Gd1 Gd2 77.14(9) 2_655 2_655 ?
O9 Gd1 O4 149.86(12) 2_655 2_645 ?
O9 Gd1 O13 89.62(13) 2_655 3_665 ?
O9 Gd1 O14 81.16(13) 2_655 3_665 ?
O9 Gd1 C8 169.73(14) 2_655 2_645 ?
O9 Gd1 C36 87.42(14) 2_655 3_665 ?
O11 Gd1 Gd2 44.18(8) . 2_655 ?
O11 Gd1 O3 124.10(12) . 2_645 ?
O11 Gd1 O4 71.11(12) . 2_645 ?
O11 Gd1 O6 75.70(12) . . ?
O11 Gd1 O9 80.20(13) . 2_655 ?
O11 Gd1 O13 86.54(12) . 3_665 ?
O11 Gd1 O14 135.35(12) . 3_665 ?
O11 Gd1 C8 97.48(14) . 2_645 ?
O11 Gd1 C36 112.24(14) . 3_665 ?
O13 Gd1 Gd2 130.18(9) 3_665 2_655 ?
O13 Gd1 O4 79.79(13) 3_665 2_645 ?
O13 Gd1 O14 53.14(11) 3_665 3_665 ?
O13 Gd1 C8 80.23(14) 3_665 2_645 ?
O13 Gd1 C36 26.62(13) 3_665 3_665 ?
O14 Gd1 Gd2 157.90(9) 3_665 2_655 ?
O14 Gd1 O4 113.01(12) 3_665 2_645 ?
O14 Gd1 C8 93.84(14) 3_665 2_645 ?
O14 Gd1 C36 26.75(13) 3_665 3_665 ?
C8 Gd1 Gd2 108.25(12) 2_645 2_655 ?
C36 Gd1 Gd2 153.33(11) 3_665 2_655 ?
C36 Gd1 C8 84.20(16) 3_665 2_645 ?
O2 Gd2 Gd1 135.59(10) . 2_645 ?
O2 Gd2 O6 141.48(12) . 2_645 ?
O2 Gd2 O7 128.67(13) . 2_645 ?
O2 Gd2 O8 80.77(14) . . ?
O2 Gd2 O11 133.83(13) . 2_645 ?
O2 Gd2 O12 134.96(13) . 2_645 ?
O2 Gd2 O16 73.35(13) . . ?
O2 Gd2 O18 72.70(13) . . ?
O2 Gd2 C21 138.97(14) . 2_645 ?
O2 Gd2 C35 137.43(13) . 2_645 ?
O6 Gd2 Gd1 35.74(8) 2_645 2_645 ?
O6 Gd2 O11 65.61(10) 2_645 2_645 ?
O6 Gd2 C21 26.24(12) 2_645 2_645 ?
O6 Gd2 C35 76.16(12) 2_645 2_645 ?
O7 Gd2 Gd1 83.78(9) 2_645 2_645 ?
O7 Gd2 O6 51.27(11) 2_645 2_645 ?
O7 Gd2 O11 97.50(11) 2_645 2_645 ?
O7 Gd2 C21 25.21(13) 2_645 2_645 ?
O7 Gd2 C35 87.88(13) 2_645 2_645 ?
O8 Gd2 Gd1 54.82(9) . 2_645 ?
O8 Gd2 O6 76.21(13) . 2_645 ?
O8 Gd2 O7 124.61(13) . 2_645 ?
O8 Gd2 O11 71.46(11) . 2_645 ?
O8 Gd2 O12 120.92(13) . 2_645 ?
O8 Gd2 O16 79.70(13) . . ?
O8 Gd2 O18 86.81(14) . . ?
O8 Gd2 C21 100.29(15) . 2_645 ?
O8 Gd2 C35 96.38(15) . 2_645 ?
O11 Gd2 Gd1 36.41(7) 2_645 2_645 ?
O11 Gd2 C21 83.08(12) 2_645 2_645 ?
O11 Gd2 C35 25.51(12) 2_645 2_645 ?
O12 Gd2 Gd1 76.89(9) 2_645 2_645 ?
O12 Gd2 O6 83.56(12) 2_645 2_645 ?
O12 Gd2 O7 74.10(12) 2_645 2_645 ?
O12 Gd2 O11 49.70(11) 2_645 2_645 ?
O12 Gd2 O16 143.81(12) 2_645 . ?
O12 Gd2 O18 70.11(13) 2_645 . ?
O12 Gd2 C21 79.78(13) 2_645 2_645 ?
O12 Gd2 C35 24.54(13) 2_645 2_645 ?
O16 Gd2 Gd1 96.90(9) . 2_645 ?
O16 Gd2 O6 72.44(11) . 2_645 ?
O16 Gd2 O7 69.76(12) . 2_645 ?
O16 Gd2 O11 133.31(11) . 2_645 ?
O16 Gd2 O18 145.02(13) . . ?
O16 Gd2 C21 66.65(13) . 2_645 ?
O16 Gd2 C35 148.39(13) . 2_645 ?
O17 Gd2 Gd1 151.24(9) . 2_645 ?
O17 Gd2 O2 73.17(14) . . ?
O17 Gd2 O6 125.21(13) . 2_645 ?
O17 Gd2 O7 73.98(13) . 2_645 ?
O17 Gd2 O8 153.94(13) . . ?
O17 Gd2 O11 128.29(12) . 2_645 ?
O17 Gd2 O12 79.59(13) . 2_645 ?
O17 Gd2 O16 92.34(13) . . ?
O17 Gd2 O18 85.80(14) . . ?
O17 Gd2 C21 99.15(15) . 2_645 ?
O17 Gd2 C35 102.92(15) . 2_645 ?
O18 Gd2 Gd1 101.36(9) . 2_645 ?
O18 Gd2 O6 135.15(12) . 2_645 ?
O18 Gd2 O7 141.45(13) . 2_645 ?
O18 Gd2 O11 69.69(11) . 2_645 ?
O18 Gd2 C21 148.11(13) . 2_645 ?
O18 Gd2 C35 64.74(13) . 2_645 ?
C21 Gd2 Gd1 60.57(11) 2_645 2_645 ?
C21 Gd2 C35 83.52(13) 2_645 2_645 ?
C35 Gd2 Gd1 57.45(11) 2_645 2_645 ?
C7 O1 Gd1 164.8(3) . . ?
C7 O2 Gd2 170.8(4) . . ?
C8 O3 Gd1 95.7(3) . 2_655 ?
C8 O4 Gd1 90.9(3) . 2_655 ?
C9 O5 C1 118.1(4) . . ?
Gd1 O6 Gd2 104.80(12) . 2_655 ?
C21 O6 Gd1 152.1(3) . . ?
C21 O6 Gd2 90.5(3) . 2_655 ?
C21 O7 Gd2 96.5(3) . 2_655 ?
C22 O8 Gd2 155.0(3) . . ?
C22 O9 Gd1 116.0(3) . 2_645 ?
C23 O10 C15 119.8(4) . . ?
Gd1 O11 Gd2 99.41(11) . 2_655 ?
C35 O11 Gd1 137.6(3) . . ?
C35 O11 Gd2 84.9(3) . 2_655 ?
C35 O12 Gd2 101.7(3) . 2_655 ?
C36 O13 Gd1 93.1(3) . 3_665 ?
C36 O14 Gd1 91.3(3) . 3_665 ?
C37 O15 C29 120.1(4) . . ?
Gd2 O16 H16A 121.3 . . ?
Gd2 O16 H16B 105.9 . . ?
H16A O16 H16B 106.0 . . ?
Gd2 O17 H17A 124.0 . . ?
Gd2 O17 H17B 127.7 . . ?
H17A O17 H17B 107.7 . . ?
Gd2 O18 H18A 100.6 . . ?
Gd2 O18 H18B 123.9 . . ?
H18A O18 H18B 107.7 . . ?
C2 C1 O5 117.6(5) . . ?
C2 C1 C6 121.7(5) . . ?
C6 C1 O5 120.7(5) . . ?
C1 C2 H2 120.1 . . ?
C1 C2 C3 119.7(5) . . ?
C3 C2 H2 120.1 . . ?
C2 C3 C7 120.8(5) . . ?
C4 C3 C2 119.5(5) . . ?
C4 C3 C7 119.8(5) . . ?
C3 C4 H4 119.7 . . ?
C3 C4 C5 120.6(5) . . ?
C5 C4 H4 119.7 . . ?
C4 C5 C6 119.7(5) . . ?
C4 C5 C8 120.9(5) . . ?
C6 C5 C8 119.4(5) . . ?
C1 C6 C5 118.7(5) . . ?
C1 C6 H6 120.6 . . ?
C5 C6 H6 120.6 . . ?
O1 C7 C3 117.3(5) . . ?
O2 C7 O1 124.4(5) . . ?
O2 C7 C3 118.4(5) . . ?
O3 C8 Gd1 57.7(3) . 2_655 ?
O3 C8 C5 118.8(5) . . ?
O4 C8 Gd1 62.8(3) . 2_655 ?
O4 C8 O3 120.5(5) . . ?
O4 C8 C5 120.8(5) . . ?
C5 C8 Gd1 176.3(4) . 2_655 ?
O5 C9 C14 124.0(5) . . ?
C10 C9 O5 116.7(5) . . ?
C10 C9 C14 119.2(5) . . ?
C9 C10 H10 118.2 . . ?
N1 C10 C9 123.6(6) . . ?
N1 C10 H10 118.2 . . ?
C12 N1 C10 117.6(5) . . ?
N1 C12 H12 118.6 . . ?
N1 C12 C13 122.7(6) . . ?
C13 C12 H12 118.6 . . ?
C12 C13 H13 120.7 . . ?
C14 C13 C12 118.7(6) . . ?
C14 C13 H13 120.7 . . ?
C9 C14 C13 118.1(6) . . ?
C9 C14 H14 121.0 . . ?
C13 C14 H14 121.0 . . ?
C16 C15 O10 117.5(5) . . ?
C20 C15 O10 121.3(5) . . ?
C20 C15 C16 121.0(5) . . ?
C15 C16 H16 119.9 . . ?
C15 C16 C17 120.1(5) . . ?
C17 C16 H16 119.9 . . ?
C16 C17 C21 117.3(5) . . ?
C18 C17 C16 118.8(5) . . ?
C18 C17 C21 123.9(5) . . ?
C17 C18 H18 119.5 . . ?
C17 C18 C19 120.9(5) . . ?
C19 C18 H18 119.5 . . ?
C18 C19 C22 121.2(5) . . ?
C20 C19 C18 119.2(5) . . ?
C20 C19 C22 119.4(5) . . ?
C15 C20 C19 119.9(5) . . ?
C15 C20 H20 120.0 . . ?
C19 C20 H20 120.0 . . ?
O6 C21 Gd2 63.3(3) . 2_655 ?
O6 C21 C17 119.4(5) . . ?
O7 C21 Gd2 58.2(3) . 2_655 ?
O7 C21 O6 120.9(5) . . ?
O7 C21 C17 119.7(5) . . ?
C17 C21 Gd2 169.6(3) . 2_655 ?
O8 C22 C19 118.3(5) . . ?
O9 C22 O8 122.8(5) . . ?
O9 C22 C19 118.8(5) . . ?
C24 C23 O10 124.6(6) . . ?
C24 C23 C28 119.7(6) . . ?
C28 C23 O10 115.7(6) . . ?
C23 C24 H24 118.8 . . ?
N2 C24 C23 122.4(7) . . ?
N2 C24 H24 118.8 . . ?
C26 N2 C24 117.0(7) . . ?
N2 C26 H26 117.9 . . ?
N2 C26 C27 124.3(7) . . ?
C27 C26 H26 117.9 . . ?
C26 C27 H27 120.6 . . ?
C26 C27 C28 118.8(7) . . ?
C28 C27 H27 120.6 . . ?
C23 C28 H28 121.0 . . ?
C27 C28 C23 117.9(7) . . ?
C27 C28 H28 121.0 . . ?
C30 C29 O15 116.3(5) . . ?
C30 C29 C34 120.5(5) . . ?
C34 C29 O15 122.9(5) . . ?
C29 C30 H30 120.0 . . ?
C29 C30 C31 120.0(5) . . ?
C31 C30 H30 120.0 . . ?
C30 C31 C32 120.4(5) . . ?
C30 C31 C35 116.8(5) . . ?
C32 C31 C35 122.7(5) . . ?
C31 C32 H32 120.5 . . ?
C31 C32 C33 119.1(5) . . ?
C33 C32 H32 120.5 . . ?
C32 C33 C36 121.0(5) . . ?
C34 C33 C32 120.2(5) . . ?
C34 C33 C36 118.8(4) . . ?
C29 C34 C33 119.9(5) . . ?
C29 C34 H34 120.1 . . ?
C33 C34 H34 120.1 . . ?
O11 C35 Gd2 69.6(3) . 2_655 ?
O11 C35 C31 119.5(5) . . ?
O12 C35 Gd2 53.8(3) . 2_655 ?
O12 C35 O11 122.1(5) . . ?
O12 C35 C31 118.2(5) . . ?
C31 C35 Gd2 161.8(3) . 2_655 ?
O13 C36 Gd1 60.3(3) . 3_665 ?
O13 C36 O14 121.4(5) . . ?
O13 C36 C33 120.3(4) . . ?
O14 C36 Gd1 61.9(3) . 3_665 ?
O14 C36 C33 118.2(5) . . ?
C33 C36 Gd1 168.3(4) . 3_665 ?
C38 C37 O15 124.6(5) . . ?
C38 C37 C42 119.1(5) . . ?
C42 C37 O15 116.3(5) . . ?
C37 C38 H38 118.5 . . ?
N3 C38 C37 123.0(5) . . ?
N3 C38 H38 118.5 . . ?
C40 N3 C38 117.1(5) . . ?
N3 C40 H40 118.4 . . ?
N3 C40 C41 123.2(6) . . ?
C41 C40 H40 118.4 . . ?
C40 C41 H41 120.1 . . ?
C40 C41 C42 119.7(6) . . ?
C42 C41 H41 120.1 . . ?
C37 C42 H42 121.1 . . ?
C41 C42 C37 117.8(6) . . ?
C41 C42 H42 121.1 . . ?

loop_
_geom_bond_atom_site_label_1
_geom_bond_atom_site_label_2
_geom_bond_distance
_geom_bond_site_symmetry_2
_geom_bond_publ_flag
Gd1 Gd2 3.9205(4) 2_655 ?
Gd1 O1 2.281(3) . ?
Gd1 O3 2.395(3) 2_645 ?
Gd1 O4 2.506(4) 2_645 ?
Gd1 O6 2.369(3) . ?
Gd1 O9 2.411(4) 2_655 ?
Gd1 O11 2.359(3) . ?
Gd1 O13 2.435(3) 3_665 ?
Gd1 O14 2.471(3) 3_665 ?
Gd1 C8 2.818(5) 2_645 ?
Gd1 C36 2.799(5) 3_665 ?
Gd2 O2 2.323(4) . ?
Gd2 O6 2.577(3) 2_645 ?
Gd2 O7 2.469(3) 2_645 ?
Gd2 O8 2.327(4) . ?
Gd2 O11 2.769(3) 2_645 ?
Gd2 O12 2.424(3) 2_645 ?
Gd2 O16 2.450(3) . ?
Gd2 O17 2.317(4) . ?
Gd2 O18 2.467(4) . ?
Gd2 C21 2.884(5) 2_645 ?
Gd2 C35 2.943(5) 2_645 ?
O1 C7 1.247(6) . ?
O2 C7 1.242(6) . ?
O3 C8 1.269(6) . ?
O4 C8 1.252(6) . ?
O5 C1 1.396(6) . ?
O5 C9 1.369(6) . ?
O6 C21 1.275(6) . ?
O7 C21 1.237(6) . ?
O8 C22 1.258(6) . ?
O9 C22 1.246(6) . ?
O10 C15 1.410(6) . ?
O10 C23 1.387(6) . ?
O11 C35 1.272(6) . ?
O12 C35 1.248(6) . ?
O13 C36 1.256(6) . ?
O14 C36 1.260(6) . ?
O15 C29 1.392(6) . ?
O15 C37 1.380(6) . ?
O16 H16A 0.8201 . ?
O16 H16B 0.8201 . ?
O17 H17A 0.8203 . ?
O17 H17B 0.8200 . ?
O18 H18A 0.8201 . ?
O18 H18B 0.8199 . ?
C1 C2 1.365(7) . ?
C1 C6 1.383(7) . ?
C2 H2 0.9300 . ?
C2 C3 1.384(7) . ?
C3 C4 1.382(7) . ?
C3 C7 1.490(7) . ?
C4 H4 0.9300 . ?
C4 C5 1.384(7) . ?
C5 C6 1.391(7) . ?
C5 C8 1.481(7) . ?
C6 H6 0.9300 . ?
C9 C10 1.356(7) . ?
C9 C14 1.374(8) . ?
C10 H10 0.9300 . ?
C10 N1 1.329(7) . ?
N1 C12 1.318(8) . ?
C12 H12 0.9300 . ?
C12 C13 1.388(9) . ?
C13 H13 0.9300 . ?
C13 C14 1.376(8) . ?
C14 H14 0.9300 . ?
C15 C16 1.368(7) . ?
C15 C20 1.367(7) . ?
C16 H16 0.9300 . ?
C16 C17 1.382(7) . ?
C17 C18 1.381(7) . ?
C17 C21 1.502(7) . ?
C18 H18 0.9300 . ?
C18 C19 1.385(7) . ?
C19 C20 1.375(7) . ?
C19 C22 1.501(7) . ?
C20 H20 0.9300 . ?
C23 C24 1.366(8) . ?
C23 C28 1.379(8) . ?
C24 H24 0.9300 . ?
C24 N2 1.340(8) . ?
N2 C26 1.327(9) . ?
C26 H26 0.9300 . ?
C26 C27 1.357(10) . ?
C27 H27 0.9300 . ?
C27 C28 1.372(9) . ?
C28 H28 0.9300 . ?
C29 C30 1.373(7) . ?
C29 C34 1.375(7) . ?
C30 H30 0.9300 . ?
C30 C31 1.381(7) . ?
C31 C32 1.386(7) . ?
C31 C35 1.507(7) . ?
C32 H32 0.9300 . ?
C32 C33 1.390(6) . ?
C33 C34 1.386(7) . ?
C33 C36 1.501(7) . ?
C34 H34 0.9300 . ?
C37 C38 1.366(7) . ?
C37 C42 1.373(7) . ?
C38 H38 0.9300 . ?
C38 N3 1.336(7) . ?
N3 C40 1.319(7) . ?
C40 H40 0.9300 . ?
C40 C41 1.363(8) . ?
C41 H41 0.9300 . ?
C41 C42 1.363(8) . ?
C42 H42 0.9300 . ?

loop_
_geom_hbond_atom_site_label_D
_geom_hbond_atom_site_label_H
_geom_hbond_atom_site_label_A
_geom_hbond_distance_DH
_geom_hbond_distance_HA
_geom_hbond_distance_DA
_geom_hbond_angle_DHA
_geom_hbond_site_symmetry_A
_geom_hbond_publ_flag
O16 H16A O14 0.82 2.32 3.066(5) 151.1 3_665 yes
O16 H16B O3 0.82 1.96 2.688(5) 147.1 2_645 yes
O17 H17A N1 0.82 1.86 2.670(6) 168.1 2_745 yes
O17 H17B N3 0.82 1.92 2.737(6) 173.5 1_655 yes
O18 H18B N2 0.82 2.06 2.882(8) 175.2 3_766 yes

loop_
_geom_torsion_atom_site_label_1
_geom_torsion_atom_site_label_2
_geom_torsion_atom_site_label_3
_geom_torsion_atom_site_label_4
_geom_torsion
_geom_torsion_site_symmetry_1
_geom_torsion_site_symmetry_2
_geom_torsion_site_symmetry_3
_geom_torsion_site_symmetry_4
_geom_torsion_publ_flag
Gd1 O1 C7 O2 -30.2(17) . . . . ?
Gd1 O1 C7 C3 149.8(11) . . . . ?
Gd1 O3 C8 O4 -1.4(6) 2_655 . . . ?
Gd1 O3 C8 C5 178.5(4) 2_655 . . . ?
Gd1 O4 C8 O3 1.4(5) 2_655 . . . ?
Gd1 O4 C8 C5 -178.6(5) 2_655 . . . ?
Gd1 O6 C21 Gd2 -124.1(7) . . . 2_655 ?
Gd1 O6 C21 O7 -114.7(7) . . . . ?
Gd1 O6 C21 C17 67.3(9) . . . . ?
Gd1 O9 C22 O8 -13.9(7) 2_645 . . . ?
Gd1 O9 C22 C19 163.5(3) 2_645 . . . ?
Gd1 O11 C35 Gd2 98.4(4) . . . 2_655 ?
Gd1 O11 C35 O12 86.0(6) . . . . ?
Gd1 O11 C35 C31 -99.1(5) . . . . ?
Gd1 O13 C36 O14 10.7(5) 3_665 . . . ?
Gd1 O13 C36 C33 -166.6(4) 3_665 . . . ?
Gd1 O14 C36 O13 -10.5(5) 3_665 . . . ?
Gd1 O14 C36 C33 166.8(4) 3_665 . . . ?
Gd2 O6 C21 O7 9.4(5) 2_655 . . . ?
Gd2 O6 C21 C17 -168.6(4) 2_655 . . . ?
Gd2 O7 C21 O6 -9.9(5) 2_655 . . . ?
Gd2 O7 C21 C17 168.1(4) 2_655 . . . ?
Gd2 O8 C22 O9 -46.5(12) . . . . ?
Gd2 O8 C22 C19 136.1(7) . . . . ?
Gd2 O11 C35 O12 -12.3(5) 2_655 . . . ?
Gd2 O11 C35 C31 162.6(4) 2_655 . . . ?
Gd2 O12 C35 O11 14.4(5) 2_655 . . . ?
Gd2 O12 C35 C31 -160.6(4) 2_655 . . . ?
O5 C1 C2 C3 -176.7(5) . . . . ?
O5 C1 C6 C5 179.6(5) . . . . ?
O5 C9 C10 N1 -179.6(5) . . . . ?
O5 C9 C14 C13 -179.8(5) . . . . ?
O10 C15 C16 C17 -175.9(5) . . . . ?
O10 C15 C20 C19 174.6(5) . . . . ?
O10 C23 C24 N2 177.7(5) . . . . ?
O10 C23 C28 C27 -178.1(6) . . . . ?
O15 C29 C30 C31 -172.9(5) . . . . ?
O15 C29 C34 C33 173.4(5) . . . . ?
O15 C37 C38 N3 -180.0(5) . . . . ?
O15 C37 C42 C41 -179.3(5) . . . . ?
C1 O5 C9 C10 -151.4(5) . . . . ?
C1 O5 C9 C14 31.9(8) . . . . ?
C1 C2 C3 C4 -3.0(8) . . . . ?
C1 C2 C3 C7 176.6(5) . . . . ?
C2 C1 C6 C5 0.5(9) . . . . ?
C2 C3 C4 C5 0.6(8) . . . . ?
C2 C3 C7 O1 -161.5(5) . . . . ?
C2 C3 C7 O2 18.5(8) . . . . ?
C3 C4 C5 C6 2.4(8) . . . . ?
C3 C4 C5 C8 -174.9(5) . . . . ?
C4 C3 C7 O1 18.1(7) . . . . ?
C4 C3 C7 O2 -161.9(5) . . . . ?
C4 C5 C6 C1 -2.9(9) . . . . ?
C4 C5 C8 O3 8.0(8) . . . . ?
C4 C5 C8 O4 -172.0(5) . . . . ?
C6 C1 C2 C3 2.4(9) . . . . ?
C6 C5 C8 O3 -169.3(5) . . . . ?
C6 C5 C8 O4 10.7(8) . . . . ?
C7 C3 C4 C5 -179.0(5) . . . . ?
C8 C5 C6 C1 174.4(5) . . . . ?
C9 O5 C1 C2 -137.0(5) . . . . ?
C9 O5 C1 C6 43.9(8) . . . . ?
C9 C10 N1 C12 -0.9(9) . . . . ?
C10 C9 C14 C13 3.6(9) . . . . ?
C10 N1 C12 C13 3.5(10) . . . . ?
N1 C12 C13 C14 -2.5(10) . . . . ?
C12 C13 C14 C9 -1.2(9) . . . . ?
C14 C9 C10 N1 -2.7(9) . . . . ?
C15 O10 C23 C24 11.5(8) . . . . ?
C15 O10 C23 C28 -169.8(5) . . . . ?
C15 C16 C17 C18 0.5(8) . . . . ?
C15 C16 C17 C21 -179.5(5) . . . . ?
C16 C15 C20 C19 0.2(8) . . . . ?
C16 C17 C18 C19 1.5(8) . . . . ?
C16 C17 C21 Gd2 73(2) . . . 2_655 ?
C16 C17 C21 O6 175.2(5) . . . . ?
C16 C17 C21 O7 -2.8(7) . . . . ?
C17 C18 C19 C20 -2.7(8) . . . . ?
C17 C18 C19 C22 173.2(5) . . . . ?
C18 C17 C21 Gd2 -107(2) . . . 2_655 ?
C18 C17 C21 O6 -4.8(8) . . . . ?
C18 C17 C21 O7 177.2(5) . . . . ?
C18 C19 C20 C15 1.8(8) . . . . ?
C18 C19 C22 O8 13.7(7) . . . . ?
C18 C19 C22 O9 -163.8(5) . . . . ?
C20 C15 C16 C17 -1.4(8) . . . . ?
C20 C19 C22 O8 -170.5(5) . . . . ?
C20 C19 C22 O9 12.0(7) . . . . ?
C21 C17 C18 C19 -178.5(5) . . . . ?
C22 C19 C20 C15 -174.1(5) . . . . ?
C23 O10 C15 C16 -118.2(5) . . . . ?
C23 O10 C15 C20 67.3(7) . . . . ?
C23 C24 N2 C26 0.5(9) . . . . ?
C24 C23 C28 C27 0.7(9) . . . . ?
C24 N2 C26 C27 0.1(11) . . . . ?
N2 C26 C27 C28 -0.3(12) . . . . ?
C26 C27 C28 C23 -0.1(11) . . . . ?
C28 C23 C24 N2 -0.9(9) . . . . ?
C29 O15 C37 C38 12.7(8) . . . . ?
C29 O15 C37 C42 -170.0(5) . . . . ?
C29 C30 C31 C32 -0.3(8) . . . . ?
C29 C30 C31 C35 176.3(5) . . . . ?
C30 C29 C34 C33 -0.1(8) . . . . ?
C30 C31 C32 C33 -1.1(8) . . . . ?
C30 C31 C35 Gd2 -28.0(15) . . . 2_655 ?
C30 C31 C35 O11 -144.1(5) . . . . ?
C30 C31 C35 O12 31.0(7) . . . . ?
C31 C32 C33 C34 1.9(8) . . . . ?
C31 C32 C33 C36 179.0(5) . . . . ?
C32 C31 C35 Gd2 148.5(10) . . . 2_655 ?
C32 C31 C35 O11 32.5(7) . . . . ?
C32 C31 C35 O12 -152.4(5) . . . . ?
C32 C33 C34 C29 -1.3(8) . . . . ?
C32 C33 C36 Gd1 -93.1(18) . . . 3_665 ?
C32 C33 C36 O13 -3.5(8) . . . . ?
C32 C33 C36 O14 179.2(5) . . . . ?
C34 C29 C30 C31 1.0(8) . . . . ?
C34 C33 C36 Gd1 84.1(19) . . . 3_665 ?
C34 C33 C36 O13 173.7(5) . . . . ?
C34 C33 C36 O14 -3.6(8) . . . . ?
C35 C31 C32 C33 -177.5(5) . . . . ?
C36 C33 C34 C29 -178.5(5) . . . . ?
C37 O15 C29 C30 -128.5(5) . . . . ?
C37 O15 C29 C34 57.7(7) . . . . ?
C37 C38 N3 C40 -1.2(9) . . . . ?
C38 C37 C42 C41 -1.8(9) . . . . ?
C38 N3 C40 C41 -1.3(9) . . . . ?
N3 C40 C41 C42 2.2(10) . . . . ?
C40 C41 C42 C37 -0.5(9) . . . . ?
C42 C37 C38 N3 2.7(9) . . . . ?

loop_
_platon_squeeze_void_nr
_platon_squeeze_void_average_x
_platon_squeeze_void_average_y
_platon_squeeze_void_average_z
_platon_squeeze_void_volume
_platon_squeeze_void_count_electrons
_platon_squeeze_void_content
1 0.500 0.000 1.000 253 83 '2 H2O'
2 0.000 0.500 0.500 253 83 '2 H2O'
